data_7234267
loop_
_publ_author_name
'Ming Kong'
'Ting Wang'
'Xiaohe Tian'
'Fang Wang'
'Yanqiu Liu'
'Qiong Zhang'
'Hui Wang'
'Hongping Zhou'
'Jieying Wu'
'Yupeng Tian'

_publ_section_title
;
 Tunable two-photon absorption near-infrared materials containing
 different electron-donors and a pi-bridge center with applications in
 bioimaging in live cells
;
_journal_name_full 'Journal of Materials Chemistry C'
_journal_page_first 5580
_journal_page_last 5588
_journal_paper_doi 10.1039/C5TC00716J
_journal_volume 3
_journal_year 2015
_chemical_formula_moiety 'C29 H27 N O3 S'
_chemical_formula_sum 'C29 H27 N O3 S'
_chemical_formula_weight 469.58
_space_group_IT_number 14
_space_group_name_Hall '-P 2yn'
_space_group_name_H-M_alt 'P 1 21/n 1'
_symmetry_cell_setting monoclinic
_symmetry_space_group_name_H-M 'P 1 21/n 1'
_atom_sites_solution_hydrogens geom
_atom_sites_solution_primary direct
_atom_sites_solution_secondary difmap
_cell_angle_alpha 90.000(5)
_cell_angle_beta 100.355(5)
_cell_angle_gamma 90.000(5)
_cell_formula_units_Z 8
_cell_length_a 12.232(5)
_cell_length_b 24.846(5)
_cell_length_c 16.810(5)
_cell_measurement_reflns_used 2841
_cell_measurement_temperature 298(2)
_cell_measurement_theta_max 20.32
_cell_measurement_theta_min 2.36
_cell_volume 5026(3)
_computing_cell_refinement 'Bruker SMART'
_computing_data_collection 'Bruker SMART'
_computing_data_reduction 'Bruker SAINT'
_computing_molecular_graphics 'Bruker SHELXTL'
_computing_publication_material 'Bruker SHELXTL'
_computing_structure_refinement 'SHELXL-97 (Sheldrick, 1997)'
_computing_structure_solution 'SHELXS-97 (Sheldrick, 1990)'
_diffrn_ambient_temperature 298(2)
_diffrn_measured_fraction_theta_full 0.999
_diffrn_measured_fraction_theta_max 0.999
_diffrn_measurement_device_type 'CCD area detector'
_diffrn_measurement_method 'phi and omega scans'
_diffrn_radiation_monochromator graphite
_diffrn_radiation_source 'fine-focus sealed tube'
_diffrn_radiation_type MoK\a
_diffrn_radiation_wavelength 0.71069
_diffrn_reflns_av_R_equivalents 0.0748
_diffrn_reflns_av_sigmaI/netI 0.0720
_diffrn_reflns_limit_h_max 13
_diffrn_reflns_limit_h_min -14
_diffrn_reflns_limit_k_max 29
_diffrn_reflns_limit_k_min -29
_diffrn_reflns_limit_l_max 19
_diffrn_reflns_limit_l_min -19
_diffrn_reflns_number 35806
_diffrn_reflns_theta_full 25.00
_diffrn_reflns_theta_max 25.00
_diffrn_reflns_theta_min 1.64
_exptl_absorpt_coefficient_mu 0.159
_exptl_absorpt_correction_T_max 0.9689
_exptl_absorpt_correction_T_min 0.9538
_exptl_absorpt_correction_type multi-scan
_exptl_absorpt_process_details sadabs
_exptl_crystal_colour yellow
_exptl_crystal_density_diffrn 1.241
_exptl_crystal_density_method 'not measured'
_exptl_crystal_description block
_exptl_crystal_F_000 1984
_exptl_crystal_size_max 0.30
_exptl_crystal_size_mid 0.20
_exptl_crystal_size_min 0.20
_refine_diff_density_max 0.608
_refine_diff_density_min -0.269
_refine_diff_density_rms 0.043
_refine_ls_extinction_method none
_refine_ls_goodness_of_fit_ref 1.016
_refine_ls_hydrogen_treatment mixed
_refine_ls_matrix_type full
_refine_ls_number_parameters 617
_refine_ls_number_reflns 8845
_refine_ls_number_restraints 2
_refine_ls_restrained_S_all 1.018
_refine_ls_R_factor_all 0.1603
_refine_ls_R_factor_gt 0.0647
_refine_ls_shift/su_max 0.001
_refine_ls_shift/su_mean 0.000
_refine_ls_structure_factor_coef Fsqd
_refine_ls_weighting_details 'calc w=1/[\s^2^(Fo^2^)+(0.1000P)^2^+0.0000P] where P=(Fo^2^+2Fc^2^)/3'
_refine_ls_weighting_scheme calc
_refine_ls_wR_factor_gt 0.1613
_refine_ls_wR_factor_ref 0.2159
_reflns_number_gt 3937
_reflns_number_total 8845
_reflns_threshold_expression >2sigma(I)
_cod_data_source_file J-Mater-Chem-C-2015-3-5580.cif
_cod_data_source_block 1
_cod_depositor_comments
;
The following automatic conversions were performed:

data item '_symmetry_cell_setting' value 'Monoclinic' was changed to
'monoclinic' in accordance with the built-in table derived from the
CIF Core dictionary named 'cif_core.dic' version 2.4.5 last updated
on 2014-11-21.

Automatic conversion script
Id: cif_fix_values 6909 2019-04-08 15:41:33Z antanas 
;
_cod_original_sg_symbol_H-M 'P2(1)/n  '
_cod_database_code 7234267

loop_
_symmetry_equiv_pos_as_xyz
'x, y, z'
'-x+1/2, y+1/2, -z+1/2'
'-x, -y, -z'
'x-1/2, -y-1/2, z-1/2'

loop_
_atom_site_label
_atom_site_type_symbol
_atom_site_fract_x
_atom_site_fract_y
_atom_site_fract_z
_atom_site_U_iso_or_equiv
_atom_site_adp_type
_atom_site_occupancy
_atom_site_symmetry_multiplicity
_atom_site_calc_flag
_atom_site_refinement_flags
_atom_site_disorder_assembly
_atom_site_disorder_group
S1 S 0.68923(10) 0.56531(5) 0.87616(8) 0.0846(4) Uani 1 1 d . . .
S2 S 0.30616(11) -0.17330(5) 0.58890(9) 0.0883(5) Uani 1 1 d . . .
O2 O 0.3051(2) 0.42643(11) 0.64194(17) 0.0740(8) Uani 1 1 d . . .
N1 N 0.4650(3) 0.15386(12) 0.9217(2) 0.0620(9) Uani 1 1 d . . .
O6 O 0.7761(2) 0.45590(11) 0.89775(17) 0.0713(8) Uani 1 1 d . . .
O4 O 0.6972(3) -0.03228(11) 0.86809(17) 0.0784(9) Uani 1 1 d . . .
N2 N 0.5499(3) 0.23763(13) 0.6330(2) 0.0701(10) Uani 1 1 d . . .
C46 C 0.5129(3) 0.20464(15) 0.9237(2) 0.0547(10) Uani 1 1 d . . .
C55 C 0.6186(3) 0.50835(15) 0.8937(2) 0.0548(10) Uani 1 1 d . . .
C37 C 0.5280(3) 0.10674(14) 0.9064(3) 0.0563(10) Uani 1 1 d . . .
C54 C 0.6780(4) 0.45733(15) 0.9026(2) 0.0536(10) Uani 1 1 d . . .
O1 O 1.0122(3) 0.24651(12) 0.70414(19) 0.0828(9) Uani 1 1 d U . .
C17 C 0.4967(4) 0.18839(15) 0.6223(2) 0.0580(10) Uani 1 1 d . . .
C52 C 0.6620(3) 0.36048(16) 0.9229(2) 0.0593(11) Uani 1 1 d . . .
H52 H 0.7386 0.3601 0.9253 0.071 Uiso 1 1 calc R . .
C26 C 0.3788(4) -0.11430(15) 0.5956(2) 0.0578(11) Uani 1 1 d . . .
C11 C 0.3682(3) 0.38038(15) 0.6455(3) 0.0597(11) Uani 1 1 d . . .
C25 C 0.3184(4) -0.06376(16) 0.5928(2) 0.0587(10) Uani 1 1 d . . .
C32 C 0.6404(4) 0.01409(15) 0.8765(3) 0.0636(11) Uani 1 1 d . . .
C45 C 0.3473(4) 0.14672(14) 0.9092(3) 0.0560(10) Uani 1 1 d . . .
C51 C 0.6094(3) 0.30797(15) 0.9285(2) 0.0555(10) Uani 1 1 d . . .
O3 O 0.2172(3) -0.06353(11) 0.58992(18) 0.0760(9) Uani 1 1 d . . .
C47 C 0.4510(3) 0.25159(14) 0.9299(2) 0.0600(11) Uani 1 1 d . . .
H47 H 0.3760 0.2486 0.9327 0.072 Uiso 1 1 calc R . .
C48 C 0.4982(3) 0.30139(15) 0.9319(2) 0.0582(11) Uani 1 1 d . . .
H48 H 0.4545 0.3316 0.9356 0.070 Uiso 1 1 calc R . .
C49 C 0.6252(4) 0.21128(16) 0.9228(3) 0.0659(12) Uani 1 1 d . . .
H49 H 0.6696 0.1812 0.9205 0.079 Uiso 1 1 calc R . .
C3 C 0.8990(4) 0.24777(16) 0.6842(3) 0.0616(11) Uani 1 1 d . . .
C50 C 0.6717(4) 0.26155(16) 0.9253(3) 0.0671(12) Uani 1 1 d . . .
H50 H 0.7474 0.2647 0.9249 0.080 Uiso 1 1 calc R . .
C23 C 0.3376(4) 0.03440(16) 0.5975(2) 0.0630(11) Uani 1 1 d . . .
H23 H 0.2613 0.0348 0.5963 0.076 Uiso 1 1 calc R . .
C22 C 0.3916(4) 0.08646(16) 0.6032(2) 0.0597(11) Uani 1 1 d . . .
C24 C 0.3831(4) -0.01365(16) 0.5939(2) 0.0636(11) Uani 1 1 d . . .
H24 H 0.4585 -0.0159 0.5920 0.076 Uiso 1 1 calc R . .
C53 C 0.6138(3) 0.40884(15) 0.9149(2) 0.0555(10) Uani 1 1 d . . .
H53 H 0.5386 0.4120 0.9171 0.067 Uiso 1 1 calc R . .
C16 C 0.4880(3) 0.28647(15) 0.6377(3) 0.0624(11) Uani 1 1 d . . .
C6 C 0.8429(4) 0.22000(17) 0.7352(3) 0.0706(12) Uani 1 1 d . . .
H6 H 0.8823 0.2031 0.7809 0.085 Uiso 1 1 calc R . .
C21 C 0.5035(4) 0.09246(15) 0.5979(2) 0.0622(11) Uani 1 1 d . . .
H21 H 0.5443 0.0624 0.5880 0.075 Uiso 1 1 calc R . .
C20 C 0.5548(3) 0.14195(16) 0.6072(2) 0.0628(11) Uani 1 1 d . . .
H20 H 0.6295 0.1446 0.6033 0.075 Uiso 1 1 calc R . .
C8 C 0.6688(4) 0.24130(15) 0.6506(3) 0.0584(11) Uani 1 1 d . . .
C36 C 0.5298(4) 0.09075(16) 0.8289(3) 0.0687(12) Uani 1 1 d . . .
H36 H 0.4926 0.1112 0.7861 0.082 Uiso 1 1 calc R . .
C42 C 0.3011(4) 0.11917(15) 0.9665(3) 0.0658(12) Uani 1 1 d . . .
H42 H 0.3465 0.1071 1.0135 0.079 Uiso 1 1 calc R . .
C35 C 0.5858(4) 0.04478(16) 0.8131(2) 0.0687(12) Uani 1 1 d . . .
H35 H 0.5867 0.0346 0.7600 0.082 Uiso 1 1 calc R . .
C5 C 0.7259(4) 0.26890(16) 0.6002(3) 0.0725(13) Uani 1 1 d . . .
H5 H 0.6866 0.2855 0.5542 0.087 Uiso 1 1 calc R . .
C33 C 0.6404(4) 0.03077(17) 0.9541(3) 0.0800(14) Uani 1 1 d . . .
H33 H 0.6792 0.0110 0.9972 0.096 Uiso 1 1 calc R . .
C44 C 0.2767(4) 0.16431(17) 0.8399(3) 0.0743(13) Uani 1 1 d . . .
H44 H 0.3062 0.1825 0.8004 0.089 Uiso 1 1 calc R . .
C34 C 0.5832(4) 0.07678(16) 0.9693(3) 0.0746(13) Uani 1 1 d . . .
H34 H 0.5824 0.0873 1.0223 0.090 Uiso 1 1 calc R . .
C19 C 0.3345(4) 0.13341(17) 0.6157(3) 0.0714(12) Uani 1 1 d . . .
H19 H 0.2591 0.1310 0.6174 0.086 Uiso 1 1 calc R . .
C14 C 0.4258(4) 0.35709(17) 0.7145(3) 0.0751(13) Uani 1 1 d . . .
H14 H 0.4250 0.3729 0.7646 0.090 Uiso 1 1 calc R . .
C4 C 0.8404(4) 0.27254(16) 0.6165(3) 0.0715(12) Uani 1 1 d . . .
H4 H 0.8777 0.2916 0.5820 0.086 Uiso 1 1 calc R . .
C27 C 0.4895(4) -0.12450(16) 0.6054(3) 0.0696(12) Uani 1 1 d . . .
H27 H 0.5433 -0.0977 0.6101 0.084 Uiso 1 1 calc R . .
C7 C 0.7286(4) 0.21705(17) 0.7190(3) 0.0703(12) Uani 1 1 d . . .
H7 H 0.6913 0.1986 0.7542 0.084 Uiso 1 1 calc R . .
C56 C 0.5115(4) 0.52115(17) 0.9004(3) 0.0744(13) Uani 1 1 d . . .
H56 H 0.4595 0.4958 0.9101 0.089 Uiso 1 1 calc R . .
C15 C 0.4846(4) 0.31036(17) 0.7096(3) 0.0748(13) Uani 1 1 d . . .
H15 H 0.5230 0.2948 0.7568 0.090 Uiso 1 1 calc R . .
C18 C 0.3843(4) 0.18281(16) 0.6255(3) 0.0719(13) Uani 1 1 d . . .
H18 H 0.3429 0.2129 0.6343 0.086 Uiso 1 1 calc R . .
C12 C 0.3707(4) 0.35629(18) 0.5719(3) 0.0814(14) Uani 1 1 d . . .
H12 H 0.3314 0.3715 0.5248 0.098 Uiso 1 1 calc R . .
O5 O 0.0067(3) 0.12173(16) 0.8713(3) 0.1220(14) Uani 1 1 d . . .
C13 C 0.4310(4) 0.30999(18) 0.5680(3) 0.0870(15) Uani 1 1 d . . .
H13 H 0.4334 0.2944 0.5180 0.104 Uiso 1 1 calc R . .
C10 C 0.2949(4) 0.45257(19) 0.7158(3) 0.0919(15) Uani 1 1 d . . .
H10A H 0.3670 0.4652 0.7431 0.110 Uiso 1 1 calc R . .
H10B H 0.2658 0.4277 0.7513 0.110 Uiso 1 1 calc R . .
C29 C 0.4238(4) -0.21036(18) 0.6002(3) 0.0873(15) Uani 1 1 d . . .
H29 H 0.4251 -0.2478 0.6010 0.105 Uiso 1 1 calc R . .
C40 C 0.1198(4) 0.12746(18) 0.8865(3) 0.0749(13) Uani 1 1 d . . .
C31 C 0.6982(4) -0.05136(17) 0.7887(3) 0.0838(14) Uani 1 1 d . . .
H31A H 0.7284 -0.0241 0.7575 0.101 Uiso 1 1 calc R . .
H31B H 0.6232 -0.0596 0.7617 0.101 Uiso 1 1 calc R . .
C41 C 0.1885(4) 0.10939(17) 0.9547(3) 0.0747(13) Uani 1 1 d . . .
H41 H 0.1588 0.0903 0.9934 0.090 Uiso 1 1 calc R . .
C28 C 0.5141(4) -0.17969(19) 0.6076(3) 0.0847(14) Uani 1 1 d . . .
H28 H 0.5859 -0.1934 0.6137 0.102 Uiso 1 1 calc R . .
C43 C 0.1655(4) 0.15539(19) 0.8289(3) 0.0822(14) Uani 1 1 d . . .
H43 H 0.1197 0.1681 0.7825 0.099 Uiso 1 1 calc R . .
C57 C 0.4883(5) 0.5763(2) 0.8913(4) 0.1061(18) Uani 1 1 d . . .
H57 H 0.4200 0.5917 0.8946 0.127 Uiso 1 1 calc R . .
C58 C 0.5769(5) 0.6040(2) 0.8772(3) 0.1040(18) Uani 1 1 d . . .
H58 H 0.5762 0.6410 0.8689 0.125 Uiso 1 1 calc R . .
C30 C 0.7683(5) -0.10066(19) 0.7951(3) 0.113(2) Uani 1 1 d . . .
H30A H 0.8413 -0.0925 0.8244 0.170 Uiso 1 1 calc R . .
H30B H 0.7737 -0.1131 0.7419 0.170 Uiso 1 1 calc R . .
H30C H 0.7353 -0.1282 0.8232 0.170 Uiso 1 1 calc R . .
C9 C 0.2174(5) 0.4990(2) 0.6953(3) 0.123(2) Uani 1 1 d . . .
H9A H 0.2434 0.5215 0.6562 0.185 Uiso 1 1 calc R . .
H9B H 0.2146 0.5195 0.7433 0.185 Uiso 1 1 calc R . .
H9C H 0.1445 0.4859 0.6733 0.185 Uiso 1 1 calc R . .
C2 C 1.0808(6) 0.2768(3) 0.6580(4) 0.136(2) Uani 1 1 d U . .
H2A H 1.1565 0.2636 0.6708 0.163 Uiso 1 1 calc R . .
H2B H 1.0541 0.2708 0.6008 0.163 Uiso 1 1 calc R . .
C1 C 1.0808(8) 0.3325(3) 0.6734(5) 0.206(4) Uani 1 1 d U . .
H1A H 1.0095 0.3473 0.6506 0.309 Uiso 1 1 calc R . .
H1B H 1.1373 0.3496 0.6494 0.309 Uiso 1 1 calc R . .
H1C H 1.0955 0.3386 0.7308 0.309 Uiso 1 1 calc R . .
C39 C -0.0480(7) 0.0788(3) 0.8910(6) 0.198(4) Uani 1 1 d . . .
H39A H -0.1259 0.0850 0.8691 0.237 Uiso 1 1 calc R . .
H39B H -0.0411 0.0794 0.9494 0.237 Uiso 1 1 calc R . .
C38 C -0.0252(7) 0.0265(4) 0.8706(6) 0.206(4) Uani 1 1 d . . .
H38A H -0.0296 0.0240 0.8131 0.308 Uiso 1 1 calc R . .
H38B H -0.0785 0.0025 0.8871 0.308 Uiso 1 1 calc R . .
H38C H 0.0481 0.0168 0.8974 0.308 Uiso 1 1 calc R . .

loop_
_atom_site_aniso_label
_atom_site_aniso_U_11
_atom_site_aniso_U_22
_atom_site_aniso_U_33
_atom_site_aniso_U_23
_atom_site_aniso_U_13
_atom_site_aniso_U_12
S1 0.0843(9) 0.0554(7) 0.1202(11) 0.0096(7) 0.0346(8) -0.0143(6)
S2 0.0742(9) 0.0570(7) 0.1327(12) -0.0040(7) 0.0159(8) -0.0189(6)
O2 0.093(2) 0.0580(18) 0.070(2) -0.0003(15) 0.0114(16) 0.0191(16)
N1 0.062(2) 0.0360(18) 0.087(3) 0.0062(16) 0.0102(18) 0.0071(16)
O6 0.060(2) 0.0653(19) 0.091(2) -0.0002(16) 0.0202(16) 0.0010(15)
O4 0.119(3) 0.0531(17) 0.065(2) 0.0025(14) 0.0219(17) 0.0314(17)
N2 0.065(3) 0.043(2) 0.097(3) -0.0038(18) -0.001(2) 0.0065(18)
C46 0.063(3) 0.043(2) 0.059(3) 0.0068(19) 0.013(2) 0.006(2)
C55 0.054(3) 0.046(2) 0.064(3) 0.0016(19) 0.012(2) -0.006(2)
C37 0.069(3) 0.035(2) 0.065(3) 0.004(2) 0.012(2) 0.0072(19)
C54 0.057(3) 0.053(2) 0.053(2) -0.0030(19) 0.014(2) -0.002(2)
O1 0.069(2) 0.083(2) 0.097(2) 0.0097(18) 0.0173(18) -0.0011(17)
C17 0.067(3) 0.042(2) 0.062(3) -0.0002(19) 0.004(2) 0.003(2)
C52 0.061(3) 0.055(3) 0.062(3) 0.002(2) 0.012(2) -0.002(2)
C26 0.060(3) 0.051(3) 0.064(3) 0.0035(19) 0.014(2) -0.008(2)
C11 0.068(3) 0.044(2) 0.066(3) 0.001(2) 0.007(2) 0.004(2)
C25 0.063(3) 0.058(3) 0.054(3) -0.003(2) 0.005(2) -0.004(2)
C32 0.087(3) 0.043(2) 0.061(3) 0.005(2) 0.014(2) 0.017(2)
C45 0.065(3) 0.035(2) 0.068(3) 0.0018(19) 0.010(2) 0.005(2)
C51 0.061(3) 0.044(2) 0.061(3) 0.0028(19) 0.010(2) 0.006(2)
O3 0.060(2) 0.068(2) 0.099(2) -0.0058(16) 0.0103(17) -0.0019(16)
C47 0.058(3) 0.043(2) 0.081(3) 0.006(2) 0.018(2) 0.006(2)
C48 0.063(3) 0.043(2) 0.071(3) 0.007(2) 0.018(2) 0.010(2)
C49 0.063(3) 0.048(3) 0.088(3) 0.004(2) 0.015(2) 0.011(2)
C3 0.066(3) 0.051(3) 0.067(3) -0.002(2) 0.009(2) 0.000(2)
C50 0.063(3) 0.054(3) 0.086(3) 0.008(2) 0.018(2) 0.004(2)
C23 0.072(3) 0.052(3) 0.063(3) -0.005(2) 0.004(2) -0.007(2)
C22 0.062(3) 0.053(3) 0.058(3) -0.003(2) -0.003(2) -0.002(2)
C24 0.074(3) 0.050(3) 0.067(3) -0.003(2) 0.011(2) -0.009(2)
C53 0.059(3) 0.048(2) 0.059(3) 0.0006(19) 0.008(2) -0.002(2)
C16 0.064(3) 0.043(2) 0.074(3) -0.003(2) -0.006(2) 0.004(2)
C6 0.072(3) 0.073(3) 0.066(3) 0.014(2) 0.008(2) 0.002(3)
C21 0.081(3) 0.044(2) 0.063(3) 0.0010(19) 0.017(2) 0.000(2)
C20 0.063(3) 0.053(3) 0.072(3) 0.001(2) 0.014(2) 0.003(2)
C8 0.065(3) 0.040(2) 0.067(3) -0.001(2) 0.003(2) 0.003(2)
C36 0.088(3) 0.052(3) 0.063(3) 0.013(2) 0.003(2) 0.018(2)
C42 0.085(4) 0.046(2) 0.063(3) 0.001(2) 0.005(2) -0.002(2)
C35 0.093(3) 0.059(3) 0.053(3) 0.001(2) 0.010(2) 0.017(2)
C5 0.093(4) 0.052(3) 0.064(3) 0.008(2) -0.008(3) -0.010(3)
C33 0.123(4) 0.060(3) 0.055(3) 0.008(2) 0.009(3) 0.038(3)
C44 0.073(3) 0.071(3) 0.078(3) 0.025(2) 0.012(3) 0.008(3)
C34 0.107(4) 0.061(3) 0.053(3) 0.003(2) 0.008(2) 0.031(3)
C19 0.060(3) 0.057(3) 0.091(3) -0.003(2) -0.002(2) 0.004(2)
C14 0.097(4) 0.067(3) 0.056(3) -0.008(2) 0.000(2) 0.014(3)
C4 0.080(4) 0.061(3) 0.070(3) 0.005(2) 0.006(3) -0.019(3)
C27 0.072(3) 0.052(3) 0.086(3) 0.000(2) 0.018(2) -0.009(2)
C7 0.068(3) 0.069(3) 0.075(3) 0.010(2) 0.015(3) -0.004(2)
C56 0.074(3) 0.055(3) 0.099(4) 0.017(2) 0.027(3) -0.001(2)
C15 0.093(4) 0.060(3) 0.062(3) 0.004(2) -0.011(3) 0.018(3)
C18 0.061(3) 0.046(3) 0.104(4) -0.006(2) 0.002(3) 0.006(2)
C12 0.107(4) 0.068(3) 0.061(3) -0.003(2) -0.006(3) 0.030(3)
O5 0.070(3) 0.097(3) 0.194(4) 0.013(3) 0.009(2) -0.008(2)
C13 0.112(4) 0.074(3) 0.069(3) -0.011(3) 0.000(3) 0.029(3)
C10 0.125(4) 0.080(3) 0.075(3) -0.009(3) 0.031(3) 0.019(3)
C29 0.095(4) 0.048(3) 0.122(4) -0.003(3) 0.028(3) -0.004(3)
C40 0.069(4) 0.057(3) 0.096(4) -0.006(3) 0.008(3) -0.002(2)
C31 0.121(4) 0.063(3) 0.072(3) -0.003(2) 0.030(3) 0.017(3)
C41 0.083(4) 0.064(3) 0.080(4) 0.006(3) 0.024(3) -0.014(3)
C28 0.078(4) 0.065(3) 0.115(4) 0.003(3) 0.029(3) 0.007(3)
C43 0.073(4) 0.075(3) 0.093(4) 0.016(3) 0.000(3) 0.011(3)
C57 0.089(4) 0.067(3) 0.170(6) 0.027(3) 0.046(4) 0.016(3)
C58 0.109(4) 0.054(3) 0.157(5) 0.020(3) 0.047(4) 0.010(3)
C30 0.181(6) 0.070(3) 0.099(4) -0.002(3) 0.052(4) 0.043(4)
C9 0.174(6) 0.097(4) 0.107(5) -0.005(3) 0.047(4) 0.062(4)
C2 0.144(6) 0.176(6) 0.090(4) 0.023(5) 0.030(4) -0.049(6)
C1 0.244(10) 0.198(7) 0.176(8) 0.027(7) 0.035(7) -0.100(8)
C39 0.158(8) 0.117(7) 0.333(13) -0.008(8) 0.086(8) -0.005(6)
C38 0.173(8) 0.138(7) 0.308(13) -0.010(8) 0.049(8) -0.030(6)

loop_
_atom_type_symbol
_atom_type_description
_atom_type_scat_dispersion_real
_atom_type_scat_dispersion_imag
_atom_type_scat_source
C C 0.0033 0.0016 'International Tables Vol C Tables 4.2.6.8 and 6.1.1.4'
H H 0.0000 0.0000 'International Tables Vol C Tables 4.2.6.8 and 6.1.1.4'
N N 0.0061 0.0033 'International Tables Vol C Tables 4.2.6.8 and 6.1.1.4'
O O 0.0106 0.0060 'International Tables Vol C Tables 4.2.6.8 and 6.1.1.4'
S S 0.1246 0.1234 'International Tables Vol C Tables 4.2.6.8 and 6.1.1.4'

loop_
_geom_angle_atom_site_label_1
_geom_angle_atom_site_label_2
_geom_angle_atom_site_label_3
_geom_angle
_geom_angle_site_symmetry_1
_geom_angle_site_symmetry_3
C58 S1 C55 91.9(2) . .
C29 S2 C26 92.2(2) . .
C11 O2 C10 118.5(3) . .
C46 N1 C45 121.8(3) . .
C46 N1 C37 120.2(3) . .
C45 N1 C37 115.3(3) . .
C32 O4 C31 118.0(3) . .
C17 N2 C8 121.3(3) . .
C17 N2 C16 120.8(3) . .
C8 N2 C16 117.3(3) . .
C49 C46 N1 121.5(3) . .
C49 C46 C47 116.7(4) . .
N1 C46 C47 121.7(4) . .
C56 C55 C54 131.3(4) . .
C56 C55 S1 110.0(3) . .
C54 C55 S1 118.7(3) . .
C36 C37 C34 119.3(4) . .
C36 C37 N1 120.3(3) . .
C34 C37 N1 120.4(4) . .
O6 C54 C55 119.9(4) . .
O6 C54 C53 122.8(4) . .
C55 C54 C53 117.3(4) . .
C3 O1 C2 121.0(4) . .
N2 C17 C18 121.9(4) . .
N2 C17 C20 120.6(4) . .
C18 C17 C20 117.4(4) . .
C53 C52 C51 128.1(4) . .
C53 C52 H52 116.0 . .
C51 C52 H52 116.0 . .
C27 C26 C25 131.0(4) . .
C27 C26 S2 110.1(3) . .
C25 C26 S2 118.9(3) . .
C14 C11 O2 125.9(4) . .
C14 C11 C12 119.0(4) . .
O2 C11 C12 115.1(4) . .
O3 C25 C26 120.5(4) . .
O3 C25 C24 122.1(4) . .
C26 C25 C24 117.4(4) . .
O4 C32 C33 116.2(3) . .
O4 C32 C35 124.8(4) . .
C33 C32 C35 119.0(4) . .
C42 C45 C44 117.9(4) . .
C42 C45 N1 119.1(4) . .
C44 C45 N1 122.9(4) . .
C48 C51 C50 117.1(4) . .
C48 C51 C52 123.7(4) . .
C50 C51 C52 119.1(4) . .
C48 C47 C46 121.6(4) . .
C48 C47 H47 119.2 . .
C46 C47 H47 119.2 . .
C47 C48 C51 121.5(4) . .
C47 C48 H48 119.3 . .
C51 C48 H48 119.3 . .
C50 C49 C46 121.0(4) . .
C50 C49 H49 119.5 . .
C46 C49 H49 119.5 . .
O1 C3 C4 124.6(4) . .
O1 C3 C6 115.6(4) . .
C4 C3 C6 119.7(4) . .
C49 C50 C51 122.0(4) . .
C49 C50 H50 119.0 . .
C51 C50 H50 119.0 . .
C24 C23 C22 128.2(4) . .
C24 C23 H23 115.9 . .
C22 C23 H23 115.9 . .
C19 C22 C21 116.3(4) . .
C19 C22 C23 121.5(4) . .
C21 C22 C23 122.1(4) . .
C23 C24 C25 122.2(4) . .
C23 C24 H24 118.9 . .
C25 C24 H24 118.9 . .
C52 C53 C54 120.9(4) . .
C52 C53 H53 119.5 . .
C54 C53 H53 119.5 . .
C15 C16 C13 118.7(4) . .
C15 C16 N2 121.3(4) . .
C13 C16 N2 120.0(4) . .
C3 C6 C7 120.4(4) . .
C3 C6 H6 119.8 . .
C7 C6 H6 119.8 . .
C20 C21 C22 121.3(4) . .
C20 C21 H21 119.3 . .
C22 C21 H21 119.3 . .
C21 C20 C17 121.4(4) . .
C21 C20 H20 119.3 . .
C17 C20 H20 119.3 . .
C5 C8 C7 118.5(4) . .
C5 C8 N2 120.9(4) . .
C7 C8 N2 120.6(4) . .
C37 C36 C35 121.2(4) . .
C37 C36 H36 119.4 . .
C35 C36 H36 119.4 . .
C41 C42 C45 120.7(4) . .
C41 C42 H42 119.6 . .
C45 C42 H42 119.6 . .
C32 C35 C36 119.7(4) . .
C32 C35 H35 120.2 . .
C36 C35 H35 120.2 . .
C8 C5 C4 121.4(4) . .
C8 C5 H5 119.3 . .
C4 C5 H5 119.3 . .
C32 C33 C34 120.8(4) . .
C32 C33 H33 119.6 . .
C34 C33 H33 119.6 . .
C43 C44 C45 121.3(4) . .
C43 C44 H44 119.3 . .
C45 C44 H44 119.3 . .
C37 C34 C33 120.0(4) . .
C37 C34 H34 120.0 . .
C33 C34 H34 120.0 . .
C18 C19 C22 123.0(4) . .
C18 C19 H19 118.5 . .
C22 C19 H19 118.5 . .
C11 C14 C15 120.0(4) . .
C11 C14 H14 120.0 . .
C15 C14 H14 120.0 . .
C3 C4 C5 119.6(4) . .
C3 C4 H4 120.2 . .
C5 C4 H4 120.2 . .
C26 C27 C28 113.0(4) . .
C26 C27 H27 123.5 . .
C28 C27 H27 123.5 . .
C6 C7 C8 120.5(4) . .
C6 C7 H7 119.8 . .
C8 C7 H7 119.8 . .
C55 C56 C57 113.3(4) . .
C55 C56 H56 123.4 . .
C57 C56 H56 123.4 . .
C16 C15 C14 121.6(4) . .
C16 C15 H15 119.2 . .
C14 C15 H15 119.2 . .
C19 C18 C17 120.4(4) . .
C19 C18 H18 119.8 . .
C17 C18 H18 119.8 . .
C13 C12 C11 120.3(4) . .
C13 C12 H12 119.8 . .
C11 C12 H12 119.8 . .
C39 O5 C40 125.0(5) . .
C12 C13 C16 120.4(4) . .
C12 C13 H13 119.8 . .
C16 C13 H13 119.8 . .
O2 C10 C9 107.6(4) . .
O2 C10 H10A 110.2 . .
C9 C10 H10A 110.2 . .
O2 C10 H10B 110.2 . .
C9 C10 H10B 110.2 . .
H10A C10 H10B 108.5 . .
C28 C29 S2 112.0(4) . .
C28 C29 H29 124.0 . .
S2 C29 H29 124.0 . .
O5 C40 C41 124.8(5) . .
O5 C40 C43 116.2(5) . .
C41 C40 C43 119.0(5) . .
O4 C31 C30 108.0(4) . .
O4 C31 H31A 110.1 . .
C30 C31 H31A 110.1 . .
O4 C31 H31B 110.1 . .
C30 C31 H31B 110.1 . .
H31A C31 H31B 108.4 . .
C40 C41 C42 120.6(4) . .
C40 C41 H41 119.7 . .
C42 C41 H41 119.7 . .
C29 C28 C27 112.7(4) . .
C29 C28 H28 123.6 . .
C27 C28 H28 123.6 . .
C44 C43 C40 120.3(5) . .
C44 C43 H43 119.8 . .
C40 C43 H43 119.8 . .
C58 C57 C56 111.5(5) . .
C58 C57 H57 124.2 . .
C56 C57 H57 124.2 . .
C57 C58 S1 113.4(4) . .
C57 C58 H58 123.3 . .
S1 C58 H58 123.3 . .
C31 C30 H30A 109.5 . .
C31 C30 H30B 109.5 . .
H30A C30 H30B 109.5 . .
C31 C30 H30C 109.5 . .
H30A C30 H30C 109.5 . .
H30B C30 H30C 109.5 . .
C10 C9 H9A 109.5 . .
C10 C9 H9B 109.5 . .
H9A C9 H9B 109.5 . .
C10 C9 H9C 109.5 . .
H9A C9 H9C 109.5 . .
H9B C9 H9C 109.5 . .
C1 C2 O1 113.1(6) . .
C1 C2 H2A 109.0 . .
O1 C2 H2A 109.0 . .
C1 C2 H2B 109.0 . .
O1 C2 H2B 109.0 . .
H2A C2 H2B 107.8 . .
C2 C1 H1A 109.5 . .
C2 C1 H1B 109.5 . .
H1A C1 H1B 109.5 . .
C2 C1 H1C 109.5 . .
H1A C1 H1C 109.5 . .
H1B C1 H1C 109.5 . .
O5 C39 C38 123.8(8) . .
O5 C39 H39A 106.4 . .
C38 C39 H39A 106.4 . .
O5 C39 H39B 106.4 . .
C38 C39 H39B 106.4 . .
H39A C39 H39B 106.5 . .
C39 C38 H38A 109.5 . .
C39 C38 H38B 109.5 . .
H38A C38 H38B 109.5 . .
C39 C38 H38C 109.5 . .
H38A C38 H38C 109.5 . .
H38B C38 H38C 109.5 . .

loop_
_geom_bond_atom_site_label_1
_geom_bond_atom_site_label_2
_geom_bond_distance
_geom_bond_site_symmetry_2
S1 C58 1.680(5) .
S1 C55 1.711(4) .
S2 C29 1.690(5) .
S2 C26 1.707(4) .
O2 C11 1.376(4) .
O2 C10 1.426(5) .
N1 C46 1.389(5) .
N1 C45 1.427(5) .
N1 C37 1.450(4) .
O6 C54 1.218(4) .
O4 C32 1.366(4) .
O4 C31 1.418(5) .
N2 C17 1.382(5) .
N2 C8 1.433(5) .
N2 C16 1.440(5) .
C46 C49 1.387(5) .
C46 C47 1.404(5) .
C55 C56 1.373(5) .
C55 C54 1.455(5) .
C37 C36 1.365(5) .
C37 C34 1.369(5) .
C54 C53 1.473(5) .
O1 C3 1.365(5) .
O1 C2 1.452(6) .
C17 C18 1.392(5) .
C17 C20 1.402(5) .
C52 C53 1.335(5) .
C52 C51 1.465(5) .
C52 H52 0.9300 .
C26 C27 1.358(5) .
C26 C25 1.454(5) .
C11 C14 1.372(5) .
C11 C12 1.380(5) .
C25 O3 1.230(4) .
C25 C24 1.474(5) .
C32 C33 1.370(5) .
C32 C35 1.382(5) .
C45 C42 1.382(5) .
C45 C44 1.390(5) .
C51 C48 1.381(5) .
C51 C50 1.389(5) .
C47 C48 1.363(5) .
C47 H47 0.9300 .
C48 H48 0.9300 .
C49 C50 1.370(5) .
C49 H49 0.9300 .
C3 C4 1.375(6) .
C3 C6 1.376(5) .
C50 H50 0.9300 .
C23 C24 1.323(5) .
C23 C22 1.448(5) .
C23 H23 0.9300 .
C22 C19 1.394(5) .
C22 C21 1.396(5) .
C24 H24 0.9300 .
C53 H53 0.9300 .
C16 C15 1.354(5) .
C16 C13 1.381(6) .
C6 C7 1.377(5) .
C6 H6 0.9300 .
C21 C20 1.376(5) .
C21 H21 0.9300 .
C20 H20 0.9300 .
C8 C5 1.373(6) .
C8 C7 1.385(5) .
C36 C35 1.382(5) .
C36 H36 0.9300 .
C42 C41 1.378(6) .
C42 H42 0.9300 .
C35 H35 0.9300 .
C5 C4 1.382(6) .
C5 H5 0.9300 .
C33 C34 1.388(5) .
C33 H33 0.9300 .
C44 C43 1.358(6) .
C44 H44 0.9300 .
C34 H34 0.9300 .
C19 C18 1.367(5) .
C19 H19 0.9300 .
C14 C15 1.377(5) .
C14 H14 0.9300 .
C4 H4 0.9300 .
C27 C28 1.403(6) .
C27 H27 0.9300 .
C7 H7 0.9300 .
C56 C57 1.402(6) .
C56 H56 0.9300 .
C15 H15 0.9300 .
C18 H18 0.9300 .
C12 C13 1.374(6) .
C12 H12 0.9300 .
O5 C39 1.334(8) .
O5 C40 1.368(5) .
C13 H13 0.9300 .
C10 C9 1.494(6) .
C10 H10A 0.9700 .
C10 H10B 0.9700 .
C29 C28 1.330(6) .
C29 H29 0.9300 .
C40 C41 1.369(6) .
C40 C43 1.388(6) .
C31 C30 1.488(6) .
C31 H31A 0.9700 .
C31 H31B 0.9700 .
C41 H41 0.9300 .
C28 H28 0.9300 .
C43 H43 0.9300 .
C57 C58 1.341(6) .
C57 H57 0.9300 .
C58 H58 0.9300 .
C30 H30A 0.9600 .
C30 H30B 0.9600 .
C30 H30C 0.9600 .
C9 H9A 0.9600 .
C9 H9B 0.9600 .
C9 H9C 0.9600 .
C2 C1 1.407(9) .
C2 H2A 0.9700 .
C2 H2B 0.9700 .
C1 H1A 0.9600 .
C1 H1B 0.9600 .
C1 H1C 0.9600 .
C39 C38 1.385(9) .
C39 H39A 0.9700 .
C39 H39B 0.9700 .
C38 H38A 0.9600 .
C38 H38B 0.9600 .
C38 H38C 0.9600 .

loop_
_geom_torsion_atom_site_label_1
_geom_torsion_atom_site_label_2
_geom_torsion_atom_site_label_3
_geom_torsion_atom_site_label_4
_geom_torsion
_geom_torsion_site_symmetry_1
_geom_torsion_site_symmetry_2
_geom_torsion_site_symmetry_3
_geom_torsion_site_symmetry_4
C45 N1 C46 C49 -169.5(4) . . . .
C37 N1 C46 C49 -9.3(6) . . . .
C45 N1 C46 C47 13.0(6) . . . .
C37 N1 C46 C47 173.2(4) . . . .
C58 S1 C55 C56 -0.5(4) . . . .
C58 S1 C55 C54 -177.8(4) . . . .
C46 N1 C37 C36 -86.5(5) . . . .
C45 N1 C37 C36 74.9(5) . . . .
C46 N1 C37 C34 95.7(5) . . . .
C45 N1 C37 C34 -102.9(5) . . . .
C56 C55 C54 O6 -176.3(4) . . . .
S1 C55 C54 O6 0.3(5) . . . .
C56 C55 C54 C53 5.4(6) . . . .
S1 C55 C54 C53 -178.0(3) . . . .
C8 N2 C17 C18 163.6(4) . . . .
C16 N2 C17 C18 -7.9(6) . . . .
C8 N2 C17 C20 -17.0(6) . . . .
C16 N2 C17 C20 171.6(4) . . . .
C29 S2 C26 C27 0.6(3) . . . .
C29 S2 C26 C25 -177.7(3) . . . .
C10 O2 C11 C14 -1.5(6) . . . .
C10 O2 C11 C12 177.7(4) . . . .
C27 C26 C25 O3 -174.0(4) . . . .
S2 C26 C25 O3 3.8(5) . . . .
C27 C26 C25 C24 5.7(6) . . . .
S2 C26 C25 C24 -176.5(3) . . . .
C31 O4 C32 C33 179.2(4) . . . .
C31 O4 C32 C35 -1.7(6) . . . .
C46 N1 C45 C42 -122.6(4) . . . .
C37 N1 C45 C42 76.3(5) . . . .
C46 N1 C45 C44 60.2(5) . . . .
C37 N1 C45 C44 -100.9(4) . . . .
C53 C52 C51 C48 -4.9(6) . . . .
C53 C52 C51 C50 171.1(4) . . . .
C49 C46 C47 C48 2.3(6) . . . .
N1 C46 C47 C48 180.0(4) . . . .
C46 C47 C48 C51 -0.4(6) . . . .
C50 C51 C48 C47 -1.8(6) . . . .
C52 C51 C48 C47 174.2(4) . . . .
N1 C46 C49 C50 -179.6(4) . . . .
C47 C46 C49 C50 -1.9(6) . . . .
C2 O1 C3 C4 6.4(7) . . . .
C2 O1 C3 C6 -176.3(5) . . . .
C46 C49 C50 C51 -0.3(6) . . . .
C48 C51 C50 C49 2.2(6) . . . .
C52 C51 C50 C49 -174.0(4) . . . .
C24 C23 C22 C19 -172.7(4) . . . .
C24 C23 C22 C21 6.2(7) . . . .
C22 C23 C24 C25 176.5(4) . . . .
O3 C25 C24 C23 4.8(6) . . . .
C26 C25 C24 C23 -174.9(4) . . . .
C51 C52 C53 C54 -174.2(4) . . . .
O6 C54 C53 C52 1.3(6) . . . .
C55 C54 C53 C52 179.5(4) . . . .
C17 N2 C16 C15 101.7(5) . . . .
C8 N2 C16 C15 -70.1(5) . . . .
C17 N2 C16 C13 -78.7(5) . . . .
C8 N2 C16 C13 109.5(5) . . . .
O1 C3 C6 C7 -177.7(4) . . . .
C4 C3 C6 C7 -0.2(6) . . . .
C19 C22 C21 C20 1.9(6) . . . .
C23 C22 C21 C20 -176.9(4) . . . .
C22 C21 C20 C17 0.1(6) . . . .
N2 C17 C20 C21 178.8(4) . . . .
C18 C17 C20 C21 -1.7(6) . . . .
C17 N2 C8 C5 120.8(4) . . . .
C16 N2 C8 C5 -67.5(5) . . . .
C17 N2 C8 C7 -59.3(5) . . . .
C16 N2 C8 C7 112.4(4) . . . .
C34 C37 C36 C35 0.4(7) . . . .
N1 C37 C36 C35 -177.5(4) . . . .
C44 C45 C42 C41 0.3(6) . . . .
N1 C45 C42 C41 -177.0(3) . . . .
O4 C32 C35 C36 179.2(4) . . . .
C33 C32 C35 C36 -1.7(7) . . . .
C37 C36 C35 C32 0.5(7) . . . .
C7 C8 C5 C4 0.3(6) . . . .
N2 C8 C5 C4 -179.8(4) . . . .
O4 C32 C33 C34 -178.7(4) . . . .
C35 C32 C33 C34 2.2(7) . . . .
C42 C45 C44 C43 0.8(6) . . . .
N1 C45 C44 C43 178.0(4) . . . .
C36 C37 C34 C33 0.1(7) . . . .
N1 C37 C34 C33 177.9(4) . . . .
C32 C33 C34 C37 -1.4(7) . . . .
C21 C22 C19 C18 -2.4(6) . . . .
C23 C22 C19 C18 176.5(4) . . . .
O2 C11 C14 C15 179.1(4) . . . .
C12 C11 C14 C15 -0.1(7) . . . .
O1 C3 C4 C5 176.7(4) . . . .
C6 C3 C4 C5 -0.5(6) . . . .
C8 C5 C4 C3 0.5(7) . . . .
C25 C26 C27 C28 177.7(4) . . . .
S2 C26 C27 C28 -0.2(5) . . . .
C3 C6 C7 C8 0.9(6) . . . .
C5 C8 C7 C6 -1.0(6) . . . .
N2 C8 C7 C6 179.1(4) . . . .
C54 C55 C56 C57 176.9(4) . . . .
S1 C55 C56 C57 0.1(5) . . . .
C13 C16 C15 C14 0.2(7) . . . .
N2 C16 C15 C14 179.9(4) . . . .
C11 C14 C15 C16 0.3(7) . . . .
C22 C19 C18 C17 0.8(7) . . . .
N2 C17 C18 C19 -179.2(4) . . . .
C20 C17 C18 C19 1.3(6) . . . .
C14 C11 C12 C13 -0.7(7) . . . .
O2 C11 C12 C13 -179.9(4) . . . .
C11 C12 C13 C16 1.3(8) . . . .
C15 C16 C13 C12 -1.0(7) . . . .
N2 C16 C13 C12 179.3(4) . . . .
C11 O2 C10 C9 -176.6(4) . . . .
C26 S2 C29 C28 -0.8(4) . . . .
C39 O5 C40 C41 -37.0(9) . . . .
C39 O5 C40 C43 145.3(7) . . . .
C32 O4 C31 C30 177.8(4) . . . .
O5 C40 C41 C42 -177.0(4) . . . .
C43 C40 C41 C42 0.6(7) . . . .
C45 C42 C41 C40 -0.9(6) . . . .
S2 C29 C28 C27 0.8(6) . . . .
C26 C27 C28 C29 -0.4(6) . . . .
C45 C44 C43 C40 -1.1(7) . . . .
O5 C40 C43 C44 178.2(4) . . . .
C41 C40 C43 C44 0.4(7) . . . .
C55 C56 C57 C58 0.6(7) . . . .
C56 C57 C58 S1 -1.0(7) . . . .
C55 S1 C58 C57 0.9(5) . . . .
C3 O1 C2 C1 74.4(8) . . . .
C40 O5 C39 C38 -52.3(14) . . . .
